data_7043126
loop_
_publ_author_name
'S, Anjana'
'Saloisanei, Donring'
'Panda, Sanjib'
'Varghese, Babu'
'Murthy, Narasimha N.'

_publ_section_title
;
 Controlling oxidation of bis-tridentate cobalt(II) complexes having
 bis(2-pyridylalkyl)amines: Ligand vs. metal oxidation
;
_journal_name_full 'Dalton Trans.'
_journal_paper_doi 10.1039/C7DT01792H
_journal_year 2017
_chemical_formula_sum 'C26 H30 Cl2 Co N6 O8'
_chemical_formula_weight 684.39
_space_group_crystal_system monoclinic
_space_group_IT_number 14
_space_group_name_Hall '-P 2ybc'
_space_group_name_H-M_alt 'P 1 21/c 1'
_symmetry_space_group_name_Hall '-P 2ybc'
_symmetry_space_group_name_H-M 'P 1 21/c 1'
_atom_sites_solution_hydrogens geom
_audit_creation_method SHELXL-2016/6
_audit_update_record
;
2017-05-15 deposited with the CCDC.
2017-05-25 downloaded from the CCDC.
;
_cell_angle_alpha 90
_cell_angle_beta 106.613(6)
_cell_angle_gamma 90
_cell_formula_units_Z 2
_cell_length_a 9.3255(14)
_cell_length_b 13.513(2)
_cell_length_c 12.0722(15)
_cell_measurement_reflns_used 4539
_cell_measurement_temperature 296(2)
_cell_measurement_theta_max 23.7
_cell_measurement_theta_min 2.7
_cell_volume 1457.8(4)
_computing_cell_refinement 'APEX2/SAINT (Bruker, 2004)'
_computing_data_collection 'APEX2 (Bruker, 2004)'
_computing_data_reduction 'SAINT/XPREP (Bruker, 2004)'
_computing_molecular_graphics 'Mercury (Macrae et al., 2006'
_computing_publication_material 'SHELXL-2016/6 (Sheldrick, 2016)'
_computing_structure_refinement 'SHELXL-2016/6 (Sheldrick, 2016)'
_computing_structure_solution 'SIR92 (Altornare et al., 1993)'
_diffrn_ambient_temperature 296(2)
_diffrn_measured_fraction_theta_full 0.998
_diffrn_measured_fraction_theta_max 0.998
_diffrn_measurement_device_type 'Bruker axs kappa apex2 CCD Diffractometer'
_diffrn_measurement_method '\w and \f scan'
_diffrn_radiation_type MoK\a
_diffrn_radiation_wavelength 0.71073
_diffrn_reflns_av_R_equivalents 0.0596
_diffrn_reflns_av_unetI/netI 0.0453
_diffrn_reflns_Laue_measured_fraction_full 0.998
_diffrn_reflns_Laue_measured_fraction_max 0.998
_diffrn_reflns_limit_h_max 11
_diffrn_reflns_limit_h_min -11
_diffrn_reflns_limit_k_max 16
_diffrn_reflns_limit_k_min -16
_diffrn_reflns_limit_l_max 14
_diffrn_reflns_limit_l_min -13
_diffrn_reflns_number 16026
_diffrn_reflns_point_group_measured_fraction_full 0.998
_diffrn_reflns_point_group_measured_fraction_max 0.998
_diffrn_reflns_theta_full 24.995
_diffrn_reflns_theta_max 24.995
_diffrn_reflns_theta_min 2.279
_diffrn_source 'Sealed tube'
_exptl_absorpt_coefficient_mu 0.832
_exptl_absorpt_correction_T_max 0.84
_exptl_absorpt_correction_T_min 0.72
_exptl_absorpt_correction_type multi-scan
_exptl_absorpt_process_details 'SADABS (Bruker, 2012)'
_exptl_crystal_colour pink
_exptl_crystal_density_diffrn 1.559
_exptl_crystal_description block
_exptl_crystal_F_000 706
_exptl_crystal_size_max 0.350
_exptl_crystal_size_mid 0.300
_exptl_crystal_size_min 0.250
_refine_diff_density_max 1.045
_refine_diff_density_min -0.310
_refine_diff_density_rms 0.099
_refine_ls_extinction_method none
_refine_ls_goodness_of_fit_ref 1.119
_refine_ls_hydrogen_treatment constr
_refine_ls_matrix_type full
_refine_ls_number_parameters 306
_refine_ls_number_reflns 2563
_refine_ls_number_restraints 455
_refine_ls_restrained_S_all 1.060
_refine_ls_R_factor_all 0.0991
_refine_ls_R_factor_gt 0.0677
_refine_ls_shift/su_max 0.000
_refine_ls_shift/su_mean 0.000
_refine_ls_structure_factor_coef Fsqd
_refine_ls_weighting_details 'w=1/[\s^2^(Fo^2^)+(0.1112P)^2^+2.7746P] where P=(Fo^2^+2Fc^2^)/3'
_refine_ls_weighting_scheme calc
_refine_ls_wR_factor_gt 0.1899
_refine_ls_wR_factor_ref 0.2155
_reflns_Friedel_coverage 0.000
_reflns_number_gt 1822
_reflns_number_total 2563
_reflns_threshold_expression 'I > 2\s(I)'
_cod_data_source_file c7dt01792h2.cif
_cod_data_source_block complex1
_cod_original_cell_volume 1457.7(4)
_cod_database_code 7043126
_shelx_shelxl_version_number 2016/6
_shelx_space_group_comment
;
The symmetry employed for this shelxl refinement is uniquely defined
by the following loop, which should always be used as a source of
symmetry information in preference to the above space-group names.
They are only intended as comments.
;
_shelx_estimated_absorpt_t_min 0.760
_shelx_estimated_absorpt_t_max 0.819

loop_
_space_group_symop_operation_xyz
'x, y, z'
'-x, y+1/2, -z+1/2'
'-x, -y, -z'
'x, -y-1/2, z-1/2'

loop_
_atom_site_label
_atom_site_type_symbol
_atom_site_fract_x
_atom_site_fract_y
_atom_site_fract_z
_atom_site_U_iso_or_equiv
_atom_site_adp_type
_atom_site_occupancy
_atom_site_site_symmetry_order
_atom_site_calc_flag
_atom_site_refinement_flags_posn
_atom_site_refinement_flags_adp
_atom_site_refinement_flags_occupancy
_atom_site_disorder_assembly
_atom_site_disorder_group
C5 C 0.3694(7) 0.2090(4) 0.4528(6) 0.0563(17) Uani 1 1 d D . . . .
C1 C 0.276(5) 0.113(2) 0.585(4) 0.058(5) Uani 0.414(11) 1 d D U P A 1
H1 H 0.273185 0.051283 0.617494 0.069 Uiso 0.414(11) 1 calc R U P A 1
C2 C 0.196(3) 0.1909(15) 0.615(2) 0.055(4) Uani 0.414(11) 1 d D U P A 1
H2 H 0.143964 0.184156 0.669581 0.067 Uiso 0.414(11) 1 calc R U P A 1
C3 C 0.198(3) 0.2789(16) 0.5559(19) 0.059(4) Uani 0.414(11) 1 d D U P A 1
H3 H 0.146302 0.333698 0.570686 0.070 Uiso 0.414(11) 1 calc R U P A 1
C4 C 0.279(3) 0.2854(13) 0.475(3) 0.057(5) Uani 0.414(11) 1 d D U P A 1
H4 H 0.271868 0.343721 0.432637 0.068 Uiso 0.414(11) 1 calc R U P A 1
C6 C 0.477(3) 0.1910(17) 0.383(2) 0.057(4) Uani 0.414(11) 1 d D U P A 1
H6A H 0.420815 0.165049 0.308239 0.068 Uiso 0.414(11) 1 calc R U P A 1
H6B H 0.518399 0.254205 0.369709 0.068 Uiso 0.414(11) 1 calc R U P A 1
C7 C 0.7211(18) 0.1723(12) 0.5251(14) 0.054(3) Uani 0.414(11) 1 d D U P A 1
H7A H 0.775359 0.216423 0.488064 0.065 Uiso 0.414(11) 1 calc R U P A 1
H7B H 0.673915 0.212659 0.571267 0.065 Uiso 0.414(11) 1 calc R U P A 1
C8 C 0.828(3) 0.1062(18) 0.6019(17) 0.050(5) Uani 0.414(11) 1 d D U P A 1
H8A H 0.920779 0.140834 0.637082 0.060 Uiso 0.414(11) 1 calc R U P A 1
H8B H 0.849094 0.050198 0.558842 0.060 Uiso 0.414(11) 1 calc R U P A 1
N2 N 0.6032(15) 0.1220(9) 0.4348(11) 0.047(3) Uani 0.414(11) 1 d D U P A 1
H2A H 0.645301 0.097850 0.374172 0.056 Uiso 0.414(11) 1 calc R U P A 1
C1' C 0.264(3) 0.1383(14) 0.577(3) 0.054(4) Uani 0.586(11) 1 d D U P A 2
H1' H 0.250771 0.084914 0.621374 0.064 Uiso 0.586(11) 1 calc R U P A 2
C2' C 0.1858(17) 0.2242(11) 0.5817(14) 0.055(4) Uani 0.586(11) 1 d D U P A 2
H2' H 0.122132 0.228387 0.628429 0.066 Uiso 0.586(11) 1 calc R U P A 2
C3' C 0.205(2) 0.3045(11) 0.5150(16) 0.072(5) Uani 0.586(11) 1 d D U P A 2
H3' H 0.150109 0.361780 0.515504 0.086 Uiso 0.586(11) 1 calc R U P A 2
C4' C 0.303(3) 0.3020(10) 0.448(2) 0.078(5) Uani 0.586(11) 1 d D U P A 2
H4' H 0.322691 0.355233 0.405499 0.093 Uiso 0.586(11) 1 calc R U P A 2
C6' C 0.478(2) 0.2200(13) 0.3841(18) 0.062(4) Uani 0.586(11) 1 d D U P A 2
H6'1 H 0.471526 0.285720 0.350793 0.075 Uiso 0.586(11) 1 calc R U P A 2
H6'2 H 0.457671 0.171755 0.321992 0.075 Uiso 0.586(11) 1 calc R U P A 2
C7' C 0.6327(14) 0.2028(7) 0.4677(11) 0.055(3) Uani 0.586(11) 1 d D U P A 2
H7'1 H 0.706236 0.238465 0.440304 0.065 Uiso 0.586(11) 1 calc R U P A 2
H7'2 H 0.634962 0.229401 0.542789 0.065 Uiso 0.586(11) 1 calc R U P A 2
C8' C 0.8030(17) 0.0803(14) 0.5829(9) 0.052(4) Uani 0.586(11) 1 d D U P A 2
H8'1 H 0.872825 0.134778 0.590138 0.062 Uiso 0.586(11) 1 calc R U P A 2
H8'2 H 0.854006 0.020193 0.571708 0.062 Uiso 0.586(11) 1 calc R U P A 2
N2' N 0.6740(11) 0.0969(6) 0.4803(8) 0.046(2) Uani 0.586(11) 1 d D U P A 2
H2B H 0.702387 0.076248 0.411621 0.055 Uiso 0.586(11) 1 calc R U P A 2
C9 C 0.7598(7) 0.0715(5) 0.6927(5) 0.0509(15) Uani 1 1 d D . . . .
C10 C 0.8507(8) 0.0968(6) 0.8002(5) 0.073(2) Uani 1 1 d D . . . .
H10 H 0.943278 0.126123 0.807819 0.087 Uiso 1 1 calc R U . . .
C11 C 0.8040(10) 0.0784(7) 0.8960(7) 0.092(3) Uani 1 1 d D . . . .
H11 H 0.864806 0.093313 0.969726 0.111 Uiso 1 1 calc R U . . .
C12 C 0.6643(10) 0.0374(6) 0.8802(6) 0.083(3) Uani 1 1 d D . . . .
H12 H 0.630228 0.024678 0.944061 0.099 Uiso 1 1 calc R U . . .
C13 C 0.5738(10) 0.0147(5) 0.7705(5) 0.068(2) Uani 1 1 d D . . . .
H13 H 0.479188 -0.012204 0.760602 0.081 Uiso 1 1 calc R U . . .
Cl1 Cl 0.8470(2) 0.09939(12) 0.23214(13) 0.0570(5) Uani 1 1 d D . . . .
O1 O 0.9142(9) 0.0888(8) 0.3513(5) 0.104(3) Uani 0.862(12) 1 d D U P B 3
O2 O 0.7071(8) 0.1478(6) 0.2171(7) 0.100(3) Uani 0.862(12) 1 d D U P B 3
O3 O 0.9343(9) 0.1544(6) 0.1792(7) 0.096(3) Uani 0.862(12) 1 d D U P B 3
O4 O 0.8190(12) 0.0054(5) 0.1817(8) 0.122(3) Uani 0.862(12) 1 d D U P B 3
O1' O 0.878(5) 0.038(3) 0.329(3) 0.100(9) Uani 0.138(12) 1 d D U P B 4
O2' O 0.800(6) 0.1926(18) 0.258(4) 0.114(9) Uani 0.138(12) 1 d D U P B 4
O3' O 0.974(3) 0.109(4) 0.193(4) 0.108(9) Uani 0.138(12) 1 d D U P B 4
O4' O 0.730(4) 0.057(4) 0.143(3) 0.106(9) Uani 0.138(12) 1 d D U P B 4
Co1 Co 0.500000 0.000000 0.500000 0.0368(4) Uani 1 2 d S . P A .
N1 N 0.3581(5) 0.1267(4) 0.5109(4) 0.0494(12) Uani 1 1 d D . . . .
N3 N 0.6260(6) 0.0324(4) 0.6755(4) 0.0464(12) Uani 1 1 d . . . . .

loop_
_atom_site_aniso_label
_atom_site_aniso_U_11
_atom_site_aniso_U_22
_atom_site_aniso_U_33
_atom_site_aniso_U_23
_atom_site_aniso_U_13
_atom_site_aniso_U_12
C5 0.048(4) 0.035(3) 0.073(4) 0.000(3) -0.004(3) -0.001(3)
C1 0.048(9) 0.042(12) 0.081(10) -0.004(10) 0.014(8) 0.009(9)
C2 0.049(7) 0.030(10) 0.085(10) 0.007(7) 0.016(8) 0.009(7)
C3 0.055(7) 0.033(9) 0.090(10) 0.014(8) 0.026(7) 0.013(8)
C4 0.058(9) 0.026(7) 0.082(11) 0.021(7) 0.013(8) -0.002(8)
C6 0.082(7) 0.020(10) 0.066(6) 0.023(7) 0.017(6) -0.010(7)
C7 0.058(7) 0.041(7) 0.068(7) -0.003(6) 0.024(6) -0.016(6)
C8 0.041(8) 0.032(10) 0.087(9) -0.011(7) 0.034(7) -0.025(7)
N2 0.063(7) 0.026(6) 0.060(7) 0.000(5) 0.033(6) -0.005(5)
C1' 0.052(7) 0.034(9) 0.080(7) -0.008(7) 0.027(7) 0.001(7)
C2' 0.045(5) 0.034(9) 0.089(9) -0.006(7) 0.023(6) 0.002(7)
C3' 0.056(7) 0.043(7) 0.105(10) 0.003(7) 0.005(7) 0.021(7)
C4' 0.071(9) 0.041(7) 0.108(12) 0.011(7) 0.005(8) -0.002(8)
C6' 0.083(6) 0.030(9) 0.071(6) 0.023(6) 0.016(5) -0.011(6)
C7' 0.065(6) 0.031(5) 0.071(6) 0.002(5) 0.025(5) -0.018(5)
C8' 0.035(7) 0.039(8) 0.083(7) -0.003(6) 0.018(6) -0.018(5)
N2' 0.053(6) 0.037(5) 0.051(5) 0.002(4) 0.021(4) -0.004(4)
C9 0.054(4) 0.042(3) 0.052(3) -0.004(3) 0.008(3) 0.003(3)
C10 0.055(4) 0.074(5) 0.072(5) -0.021(4) -0.009(4) 0.005(4)
C11 0.114(8) 0.095(7) 0.055(5) -0.007(4) 0.002(5) 0.037(6)
C12 0.117(8) 0.084(6) 0.048(4) 0.010(4) 0.025(5) 0.037(6)
C13 0.110(6) 0.044(4) 0.050(4) -0.001(3) 0.024(4) 0.012(4)
Cl1 0.0731(11) 0.0526(10) 0.0524(9) 0.0082(7) 0.0294(8) 0.0009(8)
O1 0.109(6) 0.141(7) 0.056(4) 0.021(4) 0.012(4) -0.005(5)
O2 0.071(5) 0.119(6) 0.118(6) 0.033(5) 0.042(4) 0.021(4)
O3 0.095(5) 0.108(6) 0.105(5) 0.020(4) 0.059(4) -0.017(4)
O4 0.161(8) 0.072(5) 0.134(7) -0.029(5) 0.042(6) -0.018(5)
O1' 0.103(15) 0.106(16) 0.103(15) 0.031(15) 0.048(14) -0.006(15)
O2' 0.124(16) 0.108(16) 0.116(15) -0.001(15) 0.043(15) 0.006(15)
O3' 0.118(16) 0.111(16) 0.107(15) 0.013(15) 0.049(14) 0.012(15)
O4' 0.111(15) 0.108(16) 0.104(15) 0.005(15) 0.041(14) -0.012(15)
Co1 0.0451(6) 0.0277(6) 0.0410(6) -0.0024(4) 0.0177(5) -0.0043(5)
N1 0.045(3) 0.043(3) 0.061(3) -0.002(2) 0.016(2) 0.001(2)
N3 0.052(3) 0.041(3) 0.048(3) 0.000(2) 0.018(2) 0.000(2)

loop_
_atom_type_symbol
_atom_type_description
_atom_type_scat_dispersion_real
_atom_type_scat_dispersion_imag
_atom_type_scat_source
C C 0.0033 0.0016 'International Tables Vol C Tables 4.2.6.8 and 6.1.1.4'
H H 0.0000 0.0000 'International Tables Vol C Tables 4.2.6.8 and 6.1.1.4'
N N 0.0061 0.0033 'International Tables Vol C Tables 4.2.6.8 and 6.1.1.4'
O O 0.0106 0.0060 'International Tables Vol C Tables 4.2.6.8 and 6.1.1.4'
Cl Cl 0.1484 0.1585 'International Tables Vol C Tables 4.2.6.8 and 6.1.1.4'
Co Co 0.3494 0.9721 'International Tables Vol C Tables 4.2.6.8 and 6.1.1.4'

loop_
_geom_angle_atom_site_label_1
_geom_angle_atom_site_label_2
_geom_angle_atom_site_label_3
_geom_angle
_geom_angle_site_symmetry_1
_geom_angle_site_symmetry_3
N1 C5 C4' 132.4(10) . .
N1 C5 C4 111.8(9) . .
N1 C5 C6' 122.9(8) . .
C4' C5 C6' 104.5(12) . .
N1 C5 C6 109.0(9) . .
C4 C5 C6 139.3(12) . .
N1 C1 C2 121(2) . .
N1 C1 H1 119.3 . .
C2 C1 H1 119.3 . .
C3 C2 C1 115(2) . .
C3 C2 H2 122.4 . .
C1 C2 H2 122.4 . .
C2 C3 C4 120.2(19) . .
C2 C3 H3 119.9 . .
C4 C3 H3 119.9 . .
C3 C4 C5 123.9(15) . .
C3 C4 H4 118.0 . .
C5 C4 H4 118.0 . .
N2 C6 C5 116.1(15) . .
N2 C6 H6A 108.3 . .
C5 C6 H6A 108.3 . .
N2 C6 H6B 108.3 . .
C5 C6 H6B 108.3 . .
H6A C6 H6B 107.4 . .
C8 C7 N2 114.6(16) . .
C8 C7 H7A 108.6 . .
N2 C7 H7A 108.6 . .
C8 C7 H7B 108.6 . .
N2 C7 H7B 108.6 . .
H7A C7 H7B 107.6 . .
C7 C8 C9 107.7(17) . .
C7 C8 H8A 110.2 . .
C9 C8 H8A 110.2 . .
C7 C8 H8B 110.2 . .
C9 C8 H8B 110.2 . .
H8A C8 H8B 108.5 . .
C7 N2 C6 110.7(18) . .
C7 N2 Co1 113.4(10) . .
C6 N2 Co1 104.3(11) . .
C7 N2 H2A 109.4 . .
C6 N2 H2A 109.4 . .
Co1 N2 H2A 109.4 . .
N1 C1' C2' 124.3(14) . .
N1 C1' H1' 117.9 . .
C2' C1' H1' 117.9 . .
C1' C2' C3' 118.1(14) . .
C1' C2' H2' 120.9 . .
C3' C2' H2' 120.9 . .
C4' C3' C2' 122.4(15) . .
C4' C3' H3' 118.8 . .
C2' C3' H3' 118.8 . .
C3' C4' C5 110.8(14) . .
C3' C4' H4' 124.6 . .
C5 C4' H4' 124.6 . .
C5 C6' C7' 106.4(13) . .
C5 C6' H6'1 110.5 . .
C7' C6' H6'1 110.5 . .
C5 C6' H6'2 110.5 . .
C7' C6' H6'2 110.5 . .
H6'1 C6' H6'2 108.6 . .
N2' C7' C6' 112.6(11) . .
N2' C7' H7'1 109.1 . .
C6' C7' H7'1 109.1 . .
N2' C7' H7'2 109.1 . .
C6' C7' H7'2 109.1 . .
H7'1 C7' H7'2 107.8 . .
N2' C8' C9 113.2(11) . .
N2' C8' H8'1 108.9 . .
C9 C8' H8'1 108.9 . .
N2' C8' H8'2 108.9 . .
C9 C8' H8'2 108.9 . .
H8'1 C8' H8'2 107.7 . .
C8' N2' C7' 111.1(11) . .
C8' N2' Co1 105.9(7) . .
C7' N2' Co1 114.7(7) . .
C8' N2' H2B 108.3 . .
C7' N2' H2B 108.3 . .
Co1 N2' H2B 108.3 . .
N3 C9 C10 123.3(6) . .
N3 C9 C8 126.4(11) . .
C10 C9 C8 109.8(12) . .
N3 C9 C8' 112.1(7) . .
C10 C9 C8' 124.5(8) . .
C11 C10 C9 119.5(7) . .
C11 C10 H10 120.2 . .
C9 C10 H10 120.2 . .
C10 C11 C12 118.2(7) . .
C10 C11 H11 120.9 . .
C12 C11 H11 120.9 . .
C11 C12 C13 121.0(8) . .
C11 C12 H12 119.5 . .
C13 C12 H12 119.5 . .
C12 C13 N3 119.3(8) . .
C12 C13 H13 120.4 . .
N3 C13 H13 120.4 . .
O1' Cl1 O2' 110.7(12) . .
O1' Cl1 O3' 110.1(12) . .
O2' Cl1 O3' 110.0(12) . .
O3 Cl1 O4 110.3(5) . .
O3 Cl1 O1 112.3(5) . .
O4 Cl1 O1 109.0(5) . .
O1' Cl1 O4' 109.2(12) . .
O2' Cl1 O4' 108.2(12) . .
O3' Cl1 O4' 108.7(12) . .
O3 Cl1 O2 109.4(4) . .
O4 Cl1 O2 108.1(5) . .
O1 Cl1 O2 107.6(4) . .
N2' Co1 N3 76.6(3) . .
N2' Co1 N3 103.4(3) 3_656 .
N2' Co1 N3 103.4(3) . 3_656
N2' Co1 N3 76.6(3) 3_656 3_656
N3 Co1 N3 180.0 . 3_656
N3 Co1 N2 91.6(4) . .
N3 Co1 N2 88.4(4) 3_656 .
N3 Co1 N2 88.4(4) . 3_656
N3 Co1 N2 91.6(4) 3_656 3_656
N2 Co1 N2 180.0(4) . 3_656
N2' Co1 N1 91.0(3) . .
N2' Co1 N1 89.0(3) 3_656 .
N3 Co1 N1 87.19(18) . .
N3 Co1 N1 92.81(18) 3_656 .
N2 Co1 N1 76.4(4) . .
N2 Co1 N1 103.6(4) 3_656 .
N3 Co1 N1 92.81(18) . 3_656
N3 Co1 N1 87.19(18) 3_656 3_656
N2 Co1 N1 103.6(4) . 3_656
N2 Co1 N1 76.4(4) 3_656 3_656
N1 Co1 N1 180.0 . 3_656
C5 N1 C1 127.3(13) . .
C5 N1 C1' 112.0(8) . .
C5 N1 Co1 118.7(4) . .
C1 N1 Co1 113.8(13) . .
C1' N1 Co1 129.1(8) . .
C9 N3 C13 118.7(6) . .
C9 N3 Co1 117.6(4) . .
C13 N3 Co1 123.7(5) . .

loop_
_geom_bond_atom_site_label_1
_geom_bond_atom_site_label_2
_geom_bond_distance
_geom_bond_site_symmetry_2
C5 N1 1.334(7) .
C5 C4' 1.393(9) .
C5 C4 1.406(10) .
C5 C6' 1.490(14) .
C5 C6 1.502(16) .
C1 N1 1.347(15) .
C1 C2 1.391(10) .
C1 H1 0.9300 .
C2 C3 1.388(10) .
C2 H2 0.9300 .
C3 C4 1.397(10) .
C3 H3 0.9300 .
C4 H4 0.9300 .
C6 N2 1.493(17) .
C6 H6A 0.9700 .
C6 H6B 0.9700 .
C7 C8 1.46(3) .
C7 N2 1.475(14) .
C7 H7A 0.9700 .
C7 H7B 0.9700 .
C8 C9 1.490(12) .
C8 H8A 0.9700 .
C8 H8B 0.9700 .
N2 Co1 2.167(12) .
N2 H2A 0.9800 .
C1' N1 1.351(12) .
C1' C2' 1.381(9) .
C1' H1' 0.9300 .
C2' C3' 1.393(10) .
C2' H2' 0.9300 .
C3' C4' 1.386(10) .
C3' H3' 0.9300 .
C4' H4' 0.9300 .
C6' C7' 1.52(3) .
C6' H6'1 0.9700 .
C6' H6'2 0.9700 .
C7' N2' 1.478(11) .
C7' H7'1 0.9700 .
C7' H7'2 0.9700 .
C8' N2' 1.477(15) .
C8' C9 1.496(11) .
C8' H8'1 0.9700 .
C8' H8'2 0.9700 .
N2' Co1 2.151(9) .
N2' H2B 0.9800 .
C9 N3 1.316(8) .
C9 C10 1.375(6) .
C10 C11 1.371(7) .
C10 H10 0.9300 .
C11 C12 1.378(7) .
C11 H11 0.9300 .
C12 C13 1.386(7) .
C12 H12 0.9300 .
C13 N3 1.389(9) .
C13 H13 0.9300 .
Cl1 O3 1.386(6) .
Cl1 O1' 1.392(16) .
Cl1 O2' 1.397(16) .
Cl1 O3' 1.400(16) .
Cl1 O4 1.401(6) .
Cl1 O1 1.403(6) .
Cl1 O4' 1.418(16) .
Cl1 O2 1.424(6) .
Co1 N3 2.154(5) .
Co1 N3 2.154(5) 3_656
Co1 N1 2.191(5) .
Co1 N1 2.191(5) 3_656

loop_
_geom_hbond_atom_site_label_D
_geom_hbond_atom_site_label_H
_geom_hbond_atom_site_label_A
_geom_hbond_distance_DH
_geom_hbond_distance_HA
_geom_hbond_distance_DA
_geom_hbond_angle_DHA
_geom_hbond_site_symmetry_A
N2 H2A Cl1 0.98 2.88 3.798(13) 155.5 .
N2' H2B Cl1 0.98 2.88 3.787(10) 154.6 .
C12 H12 O4' 0.93 2.35 3.06(3) 133.0 1_556
C13 H13 O2 0.93 2.59 3.453(12) 154.5 3_656
C13 H13 O4' 0.93 2.61 3.43(4) 146.6 3_656
N2 H2A Cl1 0.98 2.88 3.798(13) 155.5 .
N2' H2B Cl1 0.98 2.88 3.787(10) 154.6 .
C12 H12 O4' 0.93 2.35 3.06(3) 133.0 1_556
C13 H13 N2 0.93 2.71 3.152(14) 110.4 3_656
C13 H13 O2 0.93 2.59 3.453(12) 154.5 3_656
C13 H13 O4' 0.93 2.61 3.43(4) 146.6 3_656
N2 H2A Cl1 0.98 2.88 3.798(13) 155.5 .
N2' H2B Cl1 0.98 2.88 3.787(10) 154.6 .
C12 H12 O4' 0.93 2.35 3.06(3) 133.0 1_556
C13 H13 O2 0.93 2.59 3.453(12) 154.5 3_656
C13 H13 O4' 0.93 2.61 3.43(4) 146.6 3_656

loop_
_geom_torsion_atom_site_label_1
_geom_torsion_atom_site_label_2
_geom_torsion_atom_site_label_3
_geom_torsion_atom_site_label_4
_geom_torsion
N1 C1 C2 C3 4(5)
C1 C2 C3 C4 -1(4)
C2 C3 C4 C5 -5(4)
N1 C5 C4 C3 6(3)
C6 C5 C4 C3 -174(2)
N1 C5 C6 N2 -33(2)
C4 C5 C6 N2 147(3)
N2 C7 C8 C9 -82.6(18)
C8 C7 N2 C6 163.8(13)
C8 C7 N2 Co1 46.9(16)
C5 C6 N2 C7 -78(2)
C5 C6 N2 Co1 44(2)
N1 C1' C2' C3' 0(4)
C1' C2' C3' C4' -3(3)
C2' C3' C4' C5 3(3)
N1 C5 C4' C3' -2(3)
C6' C5 C4' C3' -176.3(17)
N1 C5 C6' C7' -58.0(15)
C4' C5 C6' C7' 116.7(16)
C5 C6' C7' N2' 85.9(13)
C9 C8' N2' C7' 83.1(13)
C9 C8' N2' Co1 -42.0(13)
C6' C7' N2' C8' -164.7(9)
C6' C7' N2' Co1 -44.6(12)
C7 C8 C9 N3 51.3(19)
C7 C8 C9 C10 -121.6(14)
N2' C8' C9 N3 31.3(15)
N2' C8' C9 C10 -151.5(9)
N3 C9 C10 C11 2.0(11)
C8 C9 C10 C11 175.2(13)
C8' C9 C10 C11 -174.9(11)
C9 C10 C11 C12 -1.7(12)
C10 C11 C12 C13 0.4(13)
C11 C12 C13 N3 0.9(11)
C4 C5 N1 C1 -2(3)
C6 C5 N1 C1 178(3)
C4' C5 N1 C1' 0(2)
C6' C5 N1 C1' 173(2)
C4' C5 N1 Co1 -175.3(16)
C4 C5 N1 Co1 -176.0(16)
C6' C5 N1 Co1 -2.2(13)
C6 C5 N1 Co1 4.0(15)
C2 C1 N1 C5 -3(6)
C2 C1 N1 Co1 171(3)
C2' C1' N1 C5 1(3)
C2' C1' N1 Co1 176.0(16)
C10 C9 N3 C13 -0.7(9)
C8 C9 N3 C13 -172.7(14)
C8' C9 N3 C13 176.6(9)
C10 C9 N3 Co1 179.2(5)
C8 C9 N3 Co1 7.1(15)
C8' C9 N3 Co1 -3.6(10)
C12 C13 N3 C9 -0.7(9)
C12 C13 N3 Co1 179.4(5)
